data_7133081
loop_
_publ_author_name
'Fukami, Shuhei'
'Mori, Shigeki'
'Harada, Takunori'
'Shimizu, Soji'

_publ_section_title
;
 Far-red fluorescence and chiroptical properties of pyrrolopyrrole
 aza-BODIPYs induced by the <i>B</i>,<i>O</i>-chelation.
;
_journal_issue 48
_journal_name_full 'Chemical communications (Cambridge, England)'
_journal_page_first 6170
_journal_page_last 6173
_journal_paper_doi 10.1039/d4cc01586j
_journal_volume 60
_journal_year 2024
_chemical_formula_moiety 'C38 H46 B2 F4 N6 S4'
_chemical_formula_sum 'C38 H46 B2 F4 N6 S4'
_chemical_formula_weight 812.67
_chemical_name_systematic Thienyl-thiazole-PPAB
_space_group_crystal_system triclinic
_space_group_IT_number 2
_space_group_name_Hall '-P 1'
_space_group_name_H-M_alt 'P -1'
_atom_sites_solution_hydrogens geom
_atom_sites_solution_primary dual
_atom_sites_solution_secondary difmap
_audit_creation_date 2024-03-27
_audit_creation_method
;
Olex2 1.5
(compiled 2024.01.12 svn.r2f8d729c for OlexSys, GUI svn.r6928)
;
_audit_update_record
;
2024-03-27 deposited with the CCDC.	2024-05-21 downloaded from the CCDC.
;
_cell_angle_alpha 75.307(4)
_cell_angle_beta 71.596(4)
_cell_angle_gamma 76.096(4)
_cell_formula_units_Z 1
_cell_length_a 7.7011(3)
_cell_length_b 11.6851(6)
_cell_length_c 11.8911(6)
_cell_measurement_reflns_used 11285
_cell_measurement_temperature 100
_cell_measurement_theta_max 30.7480
_cell_measurement_theta_min 1.8190
_cell_volume 967.05(8)
_computing_cell_refinement 'CrysAlisPro 1.171.43.90 (Rigaku OD, 2023)'
_computing_data_collection 'DTREK_VERSION=d*TREK version 9.9.9.10 W9RSSI -- Jul 7 2017'
_computing_data_reduction 'CrysAlisPro 1.171.43.90 (Rigaku OD, 2023)'
_computing_molecular_graphics 'Olex2 1.5 (Dolomanov et al., 2009)'
_computing_publication_material 'Olex2 1.5 (Dolomanov et al., 2009)'
_computing_structure_refinement 'SHELXL 2014/7 (Sheldrick, 2015)'
_computing_structure_solution 'SHELXT 2014/5 (Sheldrick, 2014)'
_diffrn_ambient_temperature 100
_diffrn_detector CCD
_diffrn_detector_area_resol_mean 7.111
_diffrn_detector_type 'Rigaku Saturn724+ area detector'
_diffrn_measured_fraction_theta_full 0.999
_diffrn_measured_fraction_theta_max 0.998
_diffrn_measurement_details
;
List of Runs (angles in degrees, time in seconds):

  # Type    Start    End  Width  t~exp~   \w     \q     \k     \f   Frames
#--------------------------------------------------------------------------
  1  \w   -105.00  75.00   0.50    1.00    --  -15.00  45.00   0.00  360
  2  \w   -105.00  75.00   0.50    1.00    --  -15.00  45.00  90.00  360
  3  \w   -105.00  75.00   0.50    1.00    --  -15.00  45.00 180.00  360
  4  \w   -105.00  75.00   0.50    1.00    --  -15.00  45.00 270.00  360
;
_diffrn_measurement_device 'abstract diffractometer'
_diffrn_measurement_device_type 'Rigaku Varimax with Saturn'
_diffrn_measurement_method '\w scans'
_diffrn_orient_matrix_type 'CrysAlisPro convention (1999,Acta A55,543-557)'
_diffrn_orient_matrix_UB_11 -0.0890589000
_diffrn_orient_matrix_UB_12 0.0367787000
_diffrn_orient_matrix_UB_13 0.0060899000
_diffrn_orient_matrix_UB_21 -0.0134641000
_diffrn_orient_matrix_UB_22 -0.0095491000
_diffrn_orient_matrix_UB_23 0.0632793000
_diffrn_orient_matrix_UB_31 0.0400694000
_diffrn_orient_matrix_UB_32 0.0511651000
_diffrn_orient_matrix_UB_33 -0.0079708000
_diffrn_radiation_collimation 0.3
_diffrn_radiation_monochromator 'multi-layer mirror optics'
_diffrn_radiation_probe x-ray
_diffrn_radiation_type 'Mo K\a'
_diffrn_radiation_wavelength 0.71073
_diffrn_reflns_av_R_equivalents 0.0560
_diffrn_reflns_av_unetI/netI 0.0547
_diffrn_reflns_Laue_measured_fraction_full 0.999
_diffrn_reflns_Laue_measured_fraction_max 0.998
_diffrn_reflns_limit_h_max 10
_diffrn_reflns_limit_h_min -10
_diffrn_reflns_limit_k_max 15
_diffrn_reflns_limit_k_min -15
_diffrn_reflns_limit_l_max 15
_diffrn_reflns_limit_l_min -15
_diffrn_reflns_number 18533
_diffrn_reflns_point_group_measured_fraction_full 0.999
_diffrn_reflns_point_group_measured_fraction_max 0.998
_diffrn_reflns_theta_full 25.242
_diffrn_reflns_theta_max 27.989
_diffrn_reflns_theta_min 1.830
_diffrn_source 'rotating anode X-ray generator'
_diffrn_source_current 24.0
_diffrn_source_power 1.2
_diffrn_source_target Mo
_diffrn_source_type 'MicroMax 007'
_diffrn_source_voltage 50.0
_exptl_absorpt_coefficient_mu 0.303
_exptl_absorpt_correction_T_max 1.00000
_exptl_absorpt_correction_T_min 0.66313
_exptl_absorpt_correction_type multi-scan
_exptl_absorpt_process_details
;
CrysAlisPro 1.171.43.90 (Rigaku Oxford Diffraction, 2023)
Empirical absorption correction using spherical harmonics,
implemented in SCALE3 ABSPACK scaling algorithm.
;
_exptl_crystal_colour violet
_exptl_crystal_colour_primary violet
_exptl_crystal_density_diffrn 1.395
_exptl_crystal_description plate
_exptl_crystal_F_000 426
_exptl_crystal_recrystallization_method 'Re-crystallisation from solvent'
_exptl_crystal_size_max 0.22
_exptl_crystal_size_mid 0.05
_exptl_crystal_size_min 0.01
_refine_diff_density_max 0.324
_refine_diff_density_min -0.355
_refine_diff_density_rms 0.072
_refine_ls_extinction_method none
_refine_ls_goodness_of_fit_ref 1.038
_refine_ls_hydrogen_treatment constr
_refine_ls_matrix_type full
_refine_ls_number_parameters 290
_refine_ls_number_reflns 4659
_refine_ls_number_restraints 109
_refine_ls_restrained_S_all 1.031
_refine_ls_R_factor_all 0.0645
_refine_ls_R_factor_gt 0.0476
_refine_ls_shift/su_max 0.001
_refine_ls_shift/su_mean 0.000
_refine_ls_structure_factor_coef Fsqd
_refine_ls_weighting_details 'w=1/[\s^2^(Fo^2^)+(0.0444P)^2^+0.3660P] where P=(Fo^2^+2Fc^2^)/3'
_refine_ls_weighting_scheme calc
_refine_ls_wR_factor_gt 0.0997
_refine_ls_wR_factor_ref 0.1065
_reflns_Friedel_coverage 0.000
_reflns_number_gt 3693
_reflns_number_total 4659
_reflns_threshold_expression 'I > 2\s(I)'
_cod_data_source_file d4cc01586j2.cif
_cod_data_source_block shimizu_autored_CCDC1
_cod_depositor_comments 'Adding full bibliography for 7133080--7133081.cif.'
_cod_original_cell_volume 967.05(9)
_cod_database_code 7133081
_shelx_shelxl_version_number 2014/7
_chemical_oxdiff_formula C38H46B2F4N6S4
_shelx_space_group_comment
;
The symmetry employed for this shelxl refinement is uniquely defined
by the following loop, which should always be used as a source of
symmetry information in preference to the above space-group names.
They are only intended as comments.
;
_shelx_estimated_absorpt_t_max 0.997
_shelx_estimated_absorpt_t_min 0.936
_olex2_refinement_description
;
1. Fixed Uiso
 At 1.2 times of:
  All C(H) groups, All C(H,H) groups
 At 1.5 times of:
  All C(H,H,H) groups
2. Restrained distances
 C2-C20
 1.45 with sigma of 0.02
 S3-C20
 1.75 with sigma of 0.01
 S3-C23
 1.75 with sigma of 0.01
 C20-C21
 1.4 with sigma of 0.05
 C21-C22
 1.35 with sigma of 0.01
 C22-C23
 1.35 with sigma of 0.01
 S3-C21
 2.58 with sigma of 0.05
 S3-C22
 2.58 with sigma of 0.05
 C20-C23
 2.47 with sigma of 0.05
3. Rigid bond restraints
 S3, C20, C21, C22, C23
 with sigma for 1-2 distances of 0.005 and sigma for 1-3 distances of 0.005
4. Uiso/Uaniso restraints and constraints
S2 \\sim C7 \\sim C8 \\sim C9 \\sim C10: within 2A with sigma of 0.01 and sigma
for terminal atoms of 0.02 within 2A
S3 \\sim C20 \\sim C21 \\sim C22 \\sim C23: within 2A with sigma of 0.01 and
sigma for terminal atoms of 0.02 within 2A
Uanis(S3) \\sim Ueq, Uanis(C20) \\sim Ueq, Uanis(C21) \\sim Ueq, Uanis(C22)
\\sim Ueq, Uanis(C23) \\sim Ueq: with sigma of 0.01 and sigma for terminal
atoms of 0.02
5. Others
 Fixed Sof: S2(0.83) C7(0.83) C8(0.83) H8(0.83) C9(0.83) H9(0.83) C10(0.83)
 H10(0.83) S3(0.17) C20(0.17) C21(0.17) H21(0.17) C22(0.17) H22(0.17) C23(0.17)
 H23(0.17)
6.a Secondary CH2 refined with riding coordinates:
 C11(H11A,H11B), C12(H12A,H12B), C13(H13A,H13B), C14(H14A,H14B), C15(H15A,
 H15B), C16(H16A,H16B), C17(H17A,H17B), C18(H18A,H18B)
6.b Aromatic/amide H refined with riding coordinates:
 C6(H6), C8(H8), C9(H9), C10(H10), C21(H21), C22(H22), C23(H23)
6.c Idealised Me refined as rotating group:
 C19(H19A,H19B,H19C)
;
_olex2_submission_special_instructions 'No special instructions were received'
_oxdiff_exptl_absorpt_empirical_details
;
Empirical correction (ABSPACK) includes:
- Absorption correction using spherical harmonics
- Frame scaling
- Detector area scaling
;
_oxdiff_exptl_absorpt_empirical_full_max 1.487
_oxdiff_exptl_absorpt_empirical_full_min 0.555

loop_
_space_group_symop_operation_xyz
'x, y, z'
'-x, -y, -z'

loop_
_atom_site_label
_atom_site_type_symbol
_atom_site_fract_x
_atom_site_fract_y
_atom_site_fract_z
_atom_site_U_iso_or_equiv
_atom_site_adp_type
_atom_site_occupancy
_atom_site_site_symmetry_order
_atom_site_calc_flag
_atom_site_refinement_flags_posn
_atom_site_refinement_flags_adp
_atom_site_refinement_flags_occupancy
_atom_site_disorder_assembly
_atom_site_disorder_group
S1 S 0.15568(6) 0.82097(4) 0.74537(4) 0.01641(13) Uani 1 1 d . . . . .
F1 F 0.73421(14) 0.66708(9) 0.84202(9) 0.0188(3) Uani 1 1 d . . . . .
F2 F 0.52383(15) 0.61782(9) 1.02206(9) 0.0185(3) Uani 1 1 d . . . . .
N1 N 0.5472(2) 0.82812(13) 0.94955(13) 0.0126(3) Uani 1 1 d . . . . .
N2 N 0.2887(2) 0.92696(13) 0.86634(13) 0.0147(3) Uani 1 1 d . . . . .
N3 N 0.4144(2) 0.72244(13) 0.84737(13) 0.0143(3) Uani 1 1 d . . . . .
C1 C 0.5755(2) 0.97872(16) 1.02621(15) 0.0127(4) Uani 1 1 d . . . . .
C2 C 0.6515(2) 0.86009(16) 1.01118(15) 0.0126(4) Uani 1 1 d D . . . .
C3 C 0.4085(2) 0.92541(16) 0.92530(15) 0.0127(4) Uani 1 1 d . . . . .
C4 C 0.2986(2) 0.82626(16) 0.82881(16) 0.0142(4) Uani 1 1 d . . . . .
C5 C 0.2584(3) 0.67261(16) 0.73441(16) 0.0151(4) Uani 1 1 d . . . . .
C6 C 0.3908(3) 0.63576(16) 0.79388(16) 0.0148(4) Uani 1 1 d . . . . .
H6 H 0.4625 0.5571 0.7990 0.018 Uiso 1 1 calc R U . . .
C11 C 0.1894(3) 0.60917(17) 0.66659(17) 0.0182(4) Uani 1 1 d . . . . .
H11A H 0.1891 0.6605 0.5864 0.022 Uiso 1 1 calc R U . . .
H11B H 0.0590 0.6008 0.7105 0.022 Uiso 1 1 calc R U . . .
C12 C 0.2996(3) 0.48526(16) 0.64780(16) 0.0153(4) Uani 1 1 d . . . . .
H12A H 0.2954 0.4310 0.7271 0.018 Uiso 1 1 calc R U . . .
H12B H 0.4312 0.4914 0.6053 0.018 Uiso 1 1 calc R U . . .
C13 C 0.2185(3) 0.43360(17) 0.57362(17) 0.0180(4) Uani 1 1 d . . . . .
H13A H 0.0847 0.4339 0.6141 0.022 Uiso 1 1 calc R U . . .
H13B H 0.2289 0.4870 0.4933 0.022 Uiso 1 1 calc R U . . .
C14 C 0.3117(3) 0.30647(17) 0.55569(17) 0.0175(4) Uani 1 1 d . . . . .
H14A H 0.3032 0.2527 0.6356 0.021 Uiso 1 1 calc R U . . .
H14B H 0.4450 0.3059 0.5132 0.021 Uiso 1 1 calc R U . . .
C15 C 0.2230(3) 0.25828(17) 0.48303(17) 0.0186(4) Uani 1 1 d . . . . .
H15A H 0.0887 0.2624 0.5240 0.022 Uiso 1 1 calc R U . . .
H15B H 0.2356 0.3108 0.4022 0.022 Uiso 1 1 calc R U . . .
C16 C 0.3082(3) 0.12953(17) 0.46728(17) 0.0185(4) Uani 1 1 d . . . . .
H16A H 0.2957 0.0770 0.5481 0.022 Uiso 1 1 calc R U . . .
H16B H 0.4425 0.1255 0.4263 0.022 Uiso 1 1 calc R U . . .
C17 C 0.2196(3) 0.08106(17) 0.39465(17) 0.0176(4) Uani 1 1 d . . . . .
H17A H 0.0855 0.0840 0.4361 0.021 Uiso 1 1 calc R U . . .
H17B H 0.2308 0.1339 0.3141 0.021 Uiso 1 1 calc R U . . .
C18 C 0.3075(3) -0.04723(18) 0.37838(18) 0.0207(4) Uani 1 1 d . . . . .
H18A H 0.2955 -0.1001 0.4590 0.025 Uiso 1 1 calc R U . . .
H18B H 0.4418 -0.0502 0.3376 0.025 Uiso 1 1 calc R U . . .
C19 C 0.2208(3) -0.09605(19) 0.30505(18) 0.0244(5) Uani 1 1 d . . . . .
H19A H 0.0894 -0.0981 0.3472 0.037 Uiso 1 1 calc R U . . .
H19B H 0.2862 -0.1775 0.2956 0.037 Uiso 1 1 calc R U . . .
H19C H 0.2310 -0.0439 0.2253 0.037 Uiso 1 1 calc R U . . .
B1 B 0.5609(3) 0.70397(19) 0.91778(19) 0.0145(4) Uani 1 1 d . . . . .
S2 S 0.90629(13) 0.63822(7) 1.02494(9) 0.01353(18) Uani 0.83 1 d . U P A 1
C7 C 0.8098(10) 0.7850(4) 1.0481(9) 0.0101(7) Uani 0.83 1 d . U P A 1
C8 C 0.9125(12) 0.8178(6) 1.1057(8) 0.0292(14) Uani 0.83 1 d . U P A 1
H8 H 0.8830 0.8944 1.1274 0.035 Uiso 0.83 1 calc R U P A 1
C9 C 1.0620(6) 0.7331(3) 1.1309(6) 0.0180(7) Uani 0.83 1 d . U P A 1
H9 H 1.1441 0.7452 1.1703 0.022 Uiso 0.83 1 calc R U P A 1
C10 C 1.0767(6) 0.6294(4) 1.0919(5) 0.0137(7) Uani 0.83 1 d . U P A 1
H10 H 1.1705 0.5608 1.1010 0.016 Uiso 0.83 1 calc R U P A 1
S3 S 0.9283(15) 0.8424(7) 1.1172(11) 0.0323(16) Uani 0.17 1 d D U P A 2
C20 C 0.806(6) 0.781(2) 1.052(6) 0.029(4) Uani 0.17 1 d D U P A 2
C21 C 0.892(3) 0.6653(18) 1.042(2) 0.027(3) Uani 0.17 1 d D U P A 2
H21 H 0.8455 0.6155 1.0103 0.032 Uiso 0.17 1 calc R U P A 2
C22 C 1.047(4) 0.628(2) 1.081(3) 0.026(4) Uani 0.17 1 d D U P A 2
H22 H 1.1204 0.5502 1.0763 0.031 Uiso 0.17 1 calc R U P A 2
C23 C 1.088(4) 0.7092(17) 1.126(3) 0.026(3) Uani 0.17 1 d D U P A 2
H23 H 1.1904 0.6957 1.1580 0.032 Uiso 0.17 1 calc R U P A 2

loop_
_atom_site_aniso_label
_atom_site_aniso_U_11
_atom_site_aniso_U_22
_atom_site_aniso_U_33
_atom_site_aniso_U_23
_atom_site_aniso_U_13
_atom_site_aniso_U_12
S1 0.0170(2) 0.0135(2) 0.0225(2) -0.00660(19) -0.01133(19) 0.00171(18)
F1 0.0171(6) 0.0167(6) 0.0237(6) -0.0104(5) -0.0083(5) 0.0054(4)
F2 0.0237(6) 0.0103(5) 0.0237(6) -0.0001(4) -0.0131(5) -0.0015(4)
N1 0.0131(8) 0.0095(8) 0.0158(7) -0.0033(6) -0.0073(6) 0.0023(6)
N2 0.0146(8) 0.0117(8) 0.0201(8) -0.0060(6) -0.0084(6) 0.0014(6)
N3 0.0166(8) 0.0113(8) 0.0168(8) -0.0045(6) -0.0080(6) 0.0010(6)
C1 0.0139(9) 0.0113(9) 0.0130(8) -0.0027(7) -0.0063(7) 0.0014(7)
C2 0.0134(9) 0.0119(9) 0.0128(8) -0.0042(7) -0.0044(7) 0.0000(7)
C3 0.0138(9) 0.0089(9) 0.0142(8) -0.0025(7) -0.0049(7) 0.0016(7)
C4 0.0132(9) 0.0142(9) 0.0147(9) -0.0026(7) -0.0057(7) 0.0010(7)
C5 0.0151(9) 0.0126(9) 0.0183(9) -0.0061(7) -0.0050(7) 0.0004(7)
C6 0.0165(9) 0.0096(9) 0.0192(9) -0.0063(7) -0.0058(7) 0.0012(7)
C11 0.0172(10) 0.0176(10) 0.0234(10) -0.0099(8) -0.0089(8) 0.0009(8)
C12 0.0147(9) 0.0134(9) 0.0197(9) -0.0073(7) -0.0055(7) -0.0003(7)
C13 0.0176(10) 0.0165(10) 0.0223(10) -0.0078(8) -0.0071(8) -0.0010(8)
C14 0.0188(10) 0.0149(10) 0.0217(10) -0.0072(8) -0.0074(8) -0.0017(8)
C15 0.0195(10) 0.0159(10) 0.0237(10) -0.0063(8) -0.0097(8) -0.0014(8)
C16 0.0188(10) 0.0166(10) 0.0230(10) -0.0063(8) -0.0086(8) -0.0017(8)
C17 0.0169(10) 0.0150(10) 0.0229(10) -0.0061(8) -0.0076(8) -0.0008(8)
C18 0.0237(11) 0.0186(11) 0.0230(10) -0.0068(8) -0.0092(8) -0.0027(8)
C19 0.0279(12) 0.0232(11) 0.0270(11) -0.0107(9) -0.0080(9) -0.0064(9)
B1 0.0138(10) 0.0121(10) 0.0200(10) -0.0070(8) -0.0077(8) 0.0019(8)
S2 0.0137(3) 0.0078(3) 0.0216(4) -0.0060(3) -0.0105(3) 0.0043(3)
C7 0.0123(14) 0.0047(12) 0.0129(15) -0.0015(11) -0.0045(12) 0.0006(10)
C8 0.034(2) 0.016(2) 0.036(2) -0.0100(18) -0.0117(16) 0.0056(18)
C9 0.0190(18) 0.0123(16) 0.0287(16) -0.0092(15) -0.0145(15) 0.0026(12)
C10 0.0118(16) 0.0110(13) 0.0212(16) -0.0035(11) -0.0121(12) 0.0029(11)
S3 0.026(3) 0.025(3) 0.038(3) -0.006(2) -0.009(2) 0.012(2)
C20 0.020(6) 0.031(6) 0.029(7) -0.003(5) -0.007(5) 0.007(5)
C21 0.017(6) 0.031(6) 0.028(6) -0.006(5) -0.005(4) 0.003(5)
C22 0.021(6) 0.026(5) 0.029(6) -0.009(5) -0.007(5) 0.006(4)
C23 0.021(5) 0.022(5) 0.031(6) -0.006(5) -0.012(4) 0.012(4)

loop_
_atom_type_symbol
_atom_type_description
_atom_type_scat_dispersion_real
_atom_type_scat_dispersion_imag
_atom_type_scat_source
C C 0.0033 0.0016 'International Tables Vol C Tables 4.2.6.8 and 6.1.1.4'
H H 0.0000 0.0000 'International Tables Vol C Tables 4.2.6.8 and 6.1.1.4'
B B 0.0013 0.0007 'International Tables Vol C Tables 4.2.6.8 and 6.1.1.4'
F F 0.0171 0.0103 'International Tables Vol C Tables 4.2.6.8 and 6.1.1.4'
N N 0.0061 0.0033 'International Tables Vol C Tables 4.2.6.8 and 6.1.1.4'
S S 0.1246 0.1234 'International Tables Vol C Tables 4.2.6.8 and 6.1.1.4'

loop_
_geom_angle_atom_site_label_1
_geom_angle_atom_site_label_2
_geom_angle_atom_site_label_3
_geom_angle
_geom_angle_site_symmetry_1
_geom_angle_site_symmetry_3
_geom_angle_publ_flag
C4 S1 C5 90.93(9) . . ?
C2 N1 B1 128.98(15) . . ?
C3 N1 C2 109.52(14) . . ?
C3 N1 B1 121.34(15) . . ?
C3 N2 C4 117.09(15) . . ?
C4 N3 C6 112.33(15) . . ?
C4 N3 B1 122.79(15) . . ?
C6 N3 B1 124.85(15) . . ?
C1 C1 C3 106.78(19) 2_677 2_677 ?
C2 C1 C1 109.23(19) . 2_677 ?
C2 C1 C3 143.98(16) . 2_677 ?
N1 C2 C7 125.8(2) . . ?
N1 C2 C20 124.9(7) . . ?
C1 C2 N1 107.03(15) . . ?
C1 C2 C7 127.13(19) . . ?
C1 C2 C20 128.1(7) . . ?
N1 C3 C1 107.44(15) . 2_677 ?
N2 C3 N1 125.38(16) . . ?
N2 C3 C1 127.18(16) . 2_677 ?
N2 C4 S1 120.77(14) . . ?
N3 C4 S1 112.34(14) . . ?
N3 C4 N2 126.88(16) . . ?
C6 C5 S1 109.71(14) . . ?
C6 C5 C11 131.68(17) . . ?
C11 C5 S1 118.60(13) . . ?
N3 C6 H6 122.7 . . ?
C5 C6 N3 114.68(17) . . ?
C5 C6 H6 122.7 . . ?
C5 C11 H11A 108.3 . . ?
C5 C11 H11B 108.3 . . ?
C5 C11 C12 115.86(16) . . ?
H11A C11 H11B 107.4 . . ?
C12 C11 H11A 108.3 . . ?
C12 C11 H11B 108.3 . . ?
C11 C12 H12A 109.6 . . ?
C11 C12 H12B 109.6 . . ?
C11 C12 C13 110.13(15) . . ?
H12A C12 H12B 108.1 . . ?
C13 C12 H12A 109.6 . . ?
C13 C12 H12B 109.6 . . ?
C12 C13 H13A 108.6 . . ?
C12 C13 H13B 108.6 . . ?
H13A C13 H13B 107.6 . . ?
C14 C13 C12 114.45(16) . . ?
C14 C13 H13A 108.6 . . ?
C14 C13 H13B 108.6 . . ?
C13 C14 H14A 109.1 . . ?
C13 C14 H14B 109.1 . . ?
C13 C14 C15 112.31(16) . . ?
H14A C14 H14B 107.9 . . ?
C15 C14 H14A 109.1 . . ?
C15 C14 H14B 109.1 . . ?
C14 C15 H15A 108.8 . . ?
C14 C15 H15B 108.8 . . ?
H15A C15 H15B 107.7 . . ?
C16 C15 C14 113.75(16) . . ?
C16 C15 H15A 108.8 . . ?
C16 C15 H15B 108.8 . . ?
C15 C16 H16A 108.8 . . ?
C15 C16 H16B 108.8 . . ?
C15 C16 C17 113.86(16) . . ?
H16A C16 H16B 107.7 . . ?
C17 C16 H16A 108.8 . . ?
C17 C16 H16B 108.8 . . ?
C16 C17 H17A 108.9 . . ?
C16 C17 H17B 108.9 . . ?
H17A C17 H17B 107.7 . . ?
C18 C17 C16 113.29(16) . . ?
C18 C17 H17A 108.9 . . ?
C18 C17 H17B 108.9 . . ?
C17 C18 H18A 108.8 . . ?
C17 C18 H18B 108.8 . . ?
C17 C18 C19 113.63(16) . . ?
H18A C18 H18B 107.7 . . ?
C19 C18 H18A 108.8 . . ?
C19 C18 H18B 108.8 . . ?
C18 C19 H19A 109.5 . . ?
C18 C19 H19B 109.5 . . ?
C18 C19 H19C 109.5 . . ?
H19A C19 H19B 109.5 . . ?
H19A C19 H19C 109.5 . . ?
H19B C19 H19C 109.5 . . ?
F1 B1 N1 112.00(15) . . ?
F1 B1 N3 107.44(15) . . ?
F2 B1 F1 110.02(16) . . ?
F2 B1 N1 110.36(15) . . ?
F2 B1 N3 110.71(15) . . ?
N3 B1 N1 106.21(15) . . ?
C10 S2 C7 92.06(18) . . ?
C2 C7 S2 126.4(2) . . ?
C8 C7 C2 125.4(4) . . ?
C8 C7 S2 108.2(4) . . ?
C7 C8 H8 121.9 . . ?
C7 C8 C9 116.3(5) . . ?
C9 C8 H8 121.9 . . ?
C8 C9 H9 124.3 . . ?
C10 C9 C8 111.5(4) . . ?
C10 C9 H9 124.3 . . ?
S2 C10 H10 124.0 . . ?
C9 C10 S2 111.9(3) . . ?
C9 C10 H10 124.0 . . ?
C23 S3 C20 90.3(11) . . ?
C2 C20 S3 117.4(13) . . ?
C21 C20 C2 132.9(14) . . ?
C21 C20 S3 109.4(13) . . ?
C20 C21 H21 122.6 . . ?
C22 C21 C20 114.7(19) . . ?
C22 C21 H21 122.6 . . ?
C21 C22 H22 122.9 . . ?
C23 C22 C21 114(2) . . ?
C23 C22 H22 122.9 . . ?
S3 C23 H23 124.3 . . ?
C22 C23 S3 111.4(19) . . ?
C22 C23 H23 124.3 . . ?

loop_
_geom_bond_atom_site_label_1
_geom_bond_atom_site_label_2
_geom_bond_distance
_geom_bond_site_symmetry_2
_geom_bond_publ_flag
S1 C4 1.7181(18) . ?
S1 C5 1.7430(19) . ?
F1 B1 1.393(2) . ?
F2 B1 1.383(2) . ?
N1 C2 1.406(2) . ?
N1 C3 1.401(2) . ?
N1 B1 1.561(2) . ?
N2 C3 1.318(2) . ?
N2 C4 1.339(2) . ?
N3 C4 1.336(2) . ?
N3 C6 1.397(2) . ?
N3 B1 1.552(2) . ?
C1 C1 1.417(3) 2_677 ?
C1 C2 1.402(2) . ?
C1 C3 1.429(2) 2_677 ?
C2 C7 1.441(4) . ?
C2 C20 1.455(18) . ?
C3 C1 1.429(2) 2_677 ?
C5 C6 1.348(3) . ?
C5 C11 1.498(3) . ?
C6 H6 0.9500 . ?
C11 H11A 0.9900 . ?
C11 H11B 0.9900 . ?
C11 C12 1.523(3) . ?
C12 H12A 0.9900 . ?
C12 H12B 0.9900 . ?
C12 C13 1.527(2) . ?
C13 H13A 0.9900 . ?
C13 H13B 0.9900 . ?
C13 C14 1.523(3) . ?
C14 H14A 0.9900 . ?
C14 H14B 0.9900 . ?
C14 C15 1.528(3) . ?
C15 H15A 0.9900 . ?
C15 H15B 0.9900 . ?
C15 C16 1.523(3) . ?
C16 H16A 0.9900 . ?
C16 H16B 0.9900 . ?
C16 C17 1.529(3) . ?
C17 H17A 0.9900 . ?
C17 H17B 0.9900 . ?
C17 C18 1.523(3) . ?
C18 H18A 0.9900 . ?
C18 H18B 0.9900 . ?
C18 C19 1.528(3) . ?
C19 H19A 0.9800 . ?
C19 H19B 0.9800 . ?
C19 H19C 0.9800 . ?
S2 C7 1.752(4) . ?
S2 C10 1.709(3) . ?
C7 C8 1.364(6) . ?
C8 H8 0.9500 . ?
C8 C9 1.384(8) . ?
C9 H9 0.9500 . ?
C9 C10 1.372(4) . ?
C10 H10 0.9500 . ?
S3 C20 1.750(10) . ?
S3 C23 1.737(10) . ?
C20 C21 1.37(3) . ?
C21 H21 0.9500 . ?
C21 C22 1.348(10) . ?
C22 H22 0.9500 . ?
C22 C23 1.343(10) . ?
C23 H23 0.9500 . ?

loop_
_geom_torsion_atom_site_label_1
_geom_torsion_atom_site_label_2
_geom_torsion_atom_site_label_3
_geom_torsion_atom_site_label_4
_geom_torsion
_geom_torsion_site_symmetry_1
_geom_torsion_site_symmetry_2
_geom_torsion_site_symmetry_3
_geom_torsion_site_symmetry_4
_geom_torsion_publ_flag
S1 C5 C6 N3 -0.5(2) . . . . ?
S1 C5 C11 C12 173.10(13) . . . . ?
N1 C2 C7 S2 -0.2(11) . . . . ?
N1 C2 C7 C8 178.6(8) . . . . ?
N1 C2 C20 S3 175(2) . . . . ?
N1 C2 C20 C21 1(8) . . . . ?
C1 C1 C2 N1 -0.3(2) 2_677 . . . ?
C1 C1 C2 C7 178.1(6) 2_677 . . . ?
C1 C1 C2 C20 -179(3) 2_677 . . . ?
C1 C2 C7 S2 -178.2(4) . . . . ?
C1 C2 C7 C8 0.5(13) . . . . ?
C1 C2 C20 S3 -6(6) . . . . ?
C1 C2 C20 C21 -180(5) . . . . ?
C2 N1 C3 N2 178.37(16) . . . . ?
C2 N1 C3 C1 -0.47(19) . . . 2_677 ?
C2 N1 B1 F1 -61.9(2) . . . . ?
C2 N1 B1 F2 61.0(2) . . . . ?
C2 N1 B1 N3 -178.95(15) . . . . ?
C2 C7 C8 C9 -178.6(8) . . . . ?
C2 C20 C21 C22 173(5) . . . . ?
C3 N1 C2 C1 0.46(19) . . . . ?
C3 N1 C2 C7 -177.9(5) . . . . ?
C3 N1 C2 C20 179(3) . . . . ?
C3 N1 B1 F1 123.24(17) . . . . ?
C3 N1 B1 F2 -113.83(17) . . . . ?
C3 N1 B1 N3 6.2(2) . . . . ?
C3 N2 C4 S1 -177.10(13) . . . . ?
C3 N2 C4 N3 1.8(3) . . . . ?
C3 C1 C2 N1 179.7(2) 2_677 . . . ?
C3 C1 C2 C7 -1.9(7) 2_677 . . . ?
C3 C1 C2 C20 1(3) 2_677 . . . ?
C4 S1 C5 C6 0.50(15) . . . . ?
C4 S1 C5 C11 179.74(15) . . . . ?
C4 N2 C3 N1 1.4(3) . . . . ?
C4 N2 C3 C1 -179.97(17) . . . 2_677 ?
C4 N3 C6 C5 0.2(2) . . . . ?
C4 N3 B1 F1 -123.49(18) . . . . ?
C4 N3 B1 F2 116.34(18) . . . . ?
C4 N3 B1 N1 -3.5(2) . . . . ?
C5 S1 C4 N2 178.66(16) . . . . ?
C5 S1 C4 N3 -0.42(14) . . . . ?
C5 C11 C12 C13 -177.84(16) . . . . ?
C6 N3 C4 S1 0.2(2) . . . . ?
C6 N3 C4 N2 -178.78(17) . . . . ?
C6 N3 B1 F1 54.7(2) . . . . ?
C6 N3 B1 F2 -65.4(2) . . . . ?
C6 N3 B1 N1 174.76(15) . . . . ?
C6 C5 C11 C12 -7.9(3) . . . . ?
C11 C5 C6 N3 -179.58(18) . . . . ?
C11 C12 C13 C14 -176.61(16) . . . . ?
C12 C13 C14 C15 178.91(15) . . . . ?
C13 C14 C15 C16 -177.87(16) . . . . ?
C14 C15 C16 C17 179.97(16) . . . . ?
C15 C16 C17 C18 179.33(16) . . . . ?
C16 C17 C18 C19 -179.56(16) . . . . ?
B1 N1 C2 C1 -174.85(16) . . . . ?
B1 N1 C2 C7 6.8(6) . . . . ?
B1 N1 C2 C20 4(3) . . . . ?
B1 N1 C3 N2 -5.9(3) . . . . ?
B1 N1 C3 C1 175.26(15) . . . 2_677 ?
B1 N3 C4 S1 178.67(13) . . . . ?
B1 N3 C4 N2 -0.4(3) . . . . ?
B1 N3 C6 C5 -178.23(16) . . . . ?
S2 C7 C8 C9 0.4(11) . . . . ?
C7 S2 C10 C9 0.2(6) . . . . ?
C7 C8 C9 C10 -0.3(11) . . . . ?
C8 C9 C10 S2 0.0(8) . . . . ?
C10 S2 C7 C2 178.6(8) . . . . ?
C10 S2 C7 C8 -0.3(8) . . . . ?
S3 C20 C21 C22 -1(5) . . . . ?
C20 S3 C23 C22 0(4) . . . . ?
C20 C21 C22 C23 2(5) . . . . ?
C21 C22 C23 S3 -1(4) . . . . ?
C23 S3 C20 C2 -175(4) . . . . ?
C23 S3 C20 C21 1(4) . . . . ?
